data_4316300
loop_
_publ_author_name
'Fergus R. Knight'
'Amy L. Fuller'
'Michael B\"uhl'
'Alexandra M. Z. Slawin'
'J. Derek Woollins'

_publ_section_title
;
 Hypervalent Adducts of Chalcogen-Containing peri-Substituted
 Naphthalenes; Reactions of Sulfur, Selenium, and Tellurium with
 Dihalogens
;
_journal_name_full 'Inorganic Chemistry'
_journal_page_first 7577
_journal_page_last 7596
_journal_paper_doi 10.1021/ic101086h
_journal_volume 49
_journal_year 2010
_chemical_formula_moiety 'C22 H16 Br2 S Te '
_chemical_formula_sum 'C22 H16 Br2 S Te'
_chemical_formula_weight 599.84
_space_group_IT_number 15
_symmetry_cell_setting monoclinic
_symmetry_Int_Tables_number 15
_symmetry_space_group_name_Hall '-C 2yc'
_symmetry_space_group_name_H-M 'C 1 2/c 1'
_cell_angle_alpha 90.0000
_cell_angle_beta 100.423(11)
_cell_angle_gamma 90.0000
_cell_formula_units_Z 8
_cell_length_a 18.873(10)
_cell_length_b 15.452(7)
_cell_length_c 13.922(6)
_cell_measurement_reflns_used 5918
_cell_measurement_temperature 125.1
_cell_measurement_theta_max 26.4
_cell_measurement_theta_min 1.5
_cell_volume 3993(3)
_computing_cell_refinement CrystalClear
_computing_data_collection CrystalClear
_computing_data_reduction CrystalStructure
_computing_publication_material 'CrystalStructure 3.8'
_computing_structure_refinement SHELXL
_computing_structure_solution SIR2004
_diffrn_ambient_temperature 125
_diffrn_detector_area_resol_mean 14.63
_diffrn_measured_fraction_theta_full 0.995
_diffrn_measured_fraction_theta_max 0.856
_diffrn_measurement_device_type 'Rigaku Saturn'
_diffrn_measurement_method \w
_diffrn_radiation_type 'Mo K\a'
_diffrn_radiation_wavelength 0.71075
_diffrn_reflns_av_R_equivalents 0.082
_diffrn_reflns_limit_h_max 23
_diffrn_reflns_limit_h_min -22
_diffrn_reflns_limit_k_max 18
_diffrn_reflns_limit_k_min -19
_diffrn_reflns_limit_l_max 17
_diffrn_reflns_limit_l_min -12
_diffrn_reflns_number 10797
_diffrn_reflns_theta_full 25.00
_diffrn_reflns_theta_max 26.39
_exptl_absorpt_coefficient_mu 5.613
_exptl_absorpt_correction_T_max 0.845
_exptl_absorpt_correction_T_min 0.542
_exptl_absorpt_correction_type multi-scan
_exptl_absorpt_process_details 'Jacobson, R. (1998) Private communication'
_exptl_crystal_colour yellow
_exptl_crystal_density_diffrn 1.995
_exptl_crystal_density_method 'not measured'
_exptl_crystal_description prism
_exptl_crystal_F_000 2288.00
_exptl_crystal_size_max 0.21
_exptl_crystal_size_mid 0.03
_exptl_crystal_size_min 0.03
_refine_diff_density_max 1.50
_refine_diff_density_min -1.67
_refine_ls_extinction_method none
_refine_ls_goodness_of_fit_ref 1.261
_refine_ls_hydrogen_treatment refall
_refine_ls_number_parameters 236
_refine_ls_number_reflns 3510
_refine_ls_R_factor_gt 0.0696
_refine_ls_shift/su_max 0.0000
_refine_ls_structure_factor_coef Fsqd
_refine_ls_weighting_details 'w = 1/[\s^2^(Fo^2^)+(0.0678P)^2^+20.4853P] where P=(Fo^2^+2Fc^2^)/3'
_refine_ls_weighting_scheme calc
_refine_ls_wR_factor_ref 0.1808
_reflns_number_gt 2992
_reflns_number_total 3510
_reflns_threshold_expression F^2^>2.0\s(F^2^)
_cod_data_source_file ic101086h_si_007.cif
_cod_data_source_block '__FKDW195A-1'
_cod_original_formula_sum 'C22 H16 Br2 S Te '
_cod_database_code 4316300

loop_
_symmetry_equiv_pos_site_id
_symmetry_equiv_pos_as_xyz
1 +X,+Y,+Z
2 -X,+Y,1/2-Z
3 -X,-Y,-Z
4 +X,-Y,1/2+Z
5 1/2+X,1/2+Y,+Z
6 1/2-X,1/2+Y,1/2-Z
7 1/2-X,1/2-Y,-Z
8 1/2+X,1/2-Y,1/2+Z

loop_
_atom_site_label
_atom_site_type_symbol
_atom_site_fract_x
_atom_site_fract_y
_atom_site_fract_z
_atom_site_U_iso_or_equiv
_atom_site_adp_type
_atom_site_occupancy
_atom_site_symmetry_multiplicity
_atom_site_calc_flag
_atom_site_refinement_flags
_atom_site_disorder_assembly
_atom_site_disorder_group
Te(1) Te 0.15427(4) 0.24208(4) 0.08327(4) 0.0272(2) Uani 1.00 1 d . . .
Br(1) Br 0.16141(6) 0.33500(7) -0.07956(7) 0.0328(3) Uani 1.00 1 d . . .
Br(2) Br 0.13998(6) 0.14667(7) 0.23842(7) 0.0366(3) Uani 1.00 1 d . . .
S(1) S 0.23497(14) 0.40989(18) 0.15338(18) 0.0290(6) Uani 1.00 1 d . . .
C(1) C 0.0728(5) 0.3273(6) 0.1135(6) 0.026(2) Uani 1.00 1 d . . .
C(2) C 0.0074(5) 0.2912(6) 0.1139(6) 0.029(2) Uani 1.00 1 d . . .
C(3) C -0.0542(6) 0.3408(7) 0.1208(6) 0.035(2) Uani 1.00 1 d . . .
C(4) C -0.0471(5) 0.4306(6) 0.1244(6) 0.029(2) Uani 1.00 1 d . . .
C(5) C 0.0206(5) 0.4686(6) 0.1281(6) 0.029(2) Uani 1.00 1 d . . .
C(6) C 0.0258(6) 0.5619(7) 0.1393(7) 0.033(2) Uani 1.00 1 d . . .
C(7) C 0.0909(5) 0.5998(7) 0.1502(7) 0.029(2) Uani 1.00 1 d . . .
C(8) C 0.1537(5) 0.5527(6) 0.1522(7) 0.031(2) Uani 1.00 1 d . . .
C(9) C 0.1509(6) 0.4652(7) 0.1400(7) 0.035(2) Uani 1.00 1 d . . .
C(10) C 0.0834(5) 0.4183(6) 0.1263(6) 0.023(2) Uani 1.00 1 d . . .
C(11) C 0.0845(5) 0.1538(7) -0.0089(7) 0.032(2) Uani 1.00 1 d . . .
C(12) C 0.1083(6) 0.0702(7) -0.0052(7) 0.038(2) Uani 1.00 1 d . . .
C(13) C 0.0698(7) 0.0082(7) -0.0674(8) 0.044(3) Uani 1.00 1 d . . .
C(14) C 0.0077(7) 0.0327(8) -0.1289(8) 0.046(3) Uani 1.00 1 d . . .
C(15) C -0.0159(6) 0.1185(8) -0.1326(7) 0.045(3) Uani 1.00 1 d . . .
C(16) C 0.0248(5) 0.1794(7) -0.0731(7) 0.035(2) Uani 1.00 1 d . . .
C(17) C 0.2546(5) 0.3874(6) 0.2816(6) 0.025(2) Uani 1.00 1 d . . .
C(18) C 0.2919(5) 0.3145(7) 0.3112(7) 0.037(2) Uani 1.00 1 d . . .
C(19) C 0.3111(6) 0.2930(7) 0.4105(8) 0.043(2) Uani 1.00 1 d . . .
C(20) C 0.2893(6) 0.3483(7) 0.4785(7) 0.041(2) Uani 1.00 1 d . . .
C(21) C 0.2524(5) 0.4228(7) 0.4473(7) 0.032(2) Uani 1.00 1 d . . .
C(22) C 0.2334(5) 0.4412(7) 0.3488(7) 0.029(2) Uani 1.00 1 d . . .
H(2) H 0.0029 0.2301 0.1094 0.035 Uiso 1.00 1 c R . .
H(3) H -0.0991 0.3139 0.1229 0.042 Uiso 1.00 1 c R . .
H(4) H -0.0883 0.4659 0.1243 0.034 Uiso 1.00 1 c R . .
H(6) H -0.0162 0.5958 0.1390 0.040 Uiso 1.00 1 c R . .
H(7) H 0.0940 0.6609 0.1567 0.035 Uiso 1.00 1 c R . .
H(8) H 0.1989 0.5815 0.1622 0.037 Uiso 1.00 1 c R . .
H(12) H 0.1507 0.0541 0.0392 0.046 Uiso 1.00 1 c R . .
H(13) H 0.0865 -0.0498 -0.0671 0.053 Uiso 1.00 1 c R . .
H(14) H -0.0196 -0.0094 -0.1696 0.055 Uiso 1.00 1 c R . .
H(15) H -0.0591 0.1350 -0.1749 0.054 Uiso 1.00 1 c R . .
H(16) H 0.0111 0.2386 -0.0770 0.042 Uiso 1.00 1 c R . .
H(18) H 0.3055 0.2769 0.2637 0.044 Uiso 1.00 1 c R . .
H(19) H 0.3382 0.2423 0.4306 0.051 Uiso 1.00 1 c R . .
H(20) H 0.2998 0.3347 0.5461 0.049 Uiso 1.00 1 c R . .
H(21) H 0.2399 0.4621 0.4939 0.039 Uiso 1.00 1 c R . .
H(22) H 0.2057 0.4912 0.3280 0.035 Uiso 1.00 1 c R . .

loop_
_atom_site_aniso_label
_atom_site_aniso_U_11
_atom_site_aniso_U_22
_atom_site_aniso_U_33
_atom_site_aniso_U_12
_atom_site_aniso_U_13
_atom_site_aniso_U_23
Te(1) 0.0294(4) 0.0302(4) 0.0223(4) 0.0047(2) 0.0056(3) 0.0011(2)
Br(1) 0.0369(6) 0.0398(6) 0.0237(5) 0.0083(4) 0.0108(4) 0.0032(4)
Br(2) 0.0462(7) 0.0359(6) 0.0249(5) -0.0030(5) -0.0004(4) 0.0055(4)
S(1) 0.0265(14) 0.0394(15) 0.0221(13) 0.0008(11) 0.0070(10) 0.0016(10)
C(1) 0.032(6) 0.030(5) 0.016(4) 0.004(4) 0.005(4) 0.008(4)
C(2) 0.042(6) 0.028(5) 0.018(4) 0.000(5) 0.005(4) -0.003(4)
C(3) 0.036(6) 0.054(7) 0.015(4) -0.000(5) 0.006(4) -0.005(4)
C(4) 0.043(6) 0.026(5) 0.021(5) 0.013(4) 0.014(4) 0.005(4)
C(5) 0.036(6) 0.034(6) 0.016(4) 0.007(5) 0.002(4) 0.007(4)
C(6) 0.040(6) 0.039(6) 0.023(5) 0.000(5) 0.010(4) 0.009(4)
C(7) 0.033(6) 0.031(5) 0.023(5) 0.001(4) 0.004(4) 0.005(4)
C(8) 0.032(6) 0.030(5) 0.032(5) -0.005(4) 0.010(4) 0.005(4)
C(9) 0.041(6) 0.036(6) 0.031(6) 0.002(5) 0.016(5) 0.006(4)
C(10) 0.032(5) 0.027(5) 0.012(4) -0.008(4) 0.011(4) -0.007(3)
C(11) 0.028(5) 0.042(6) 0.028(5) 0.005(4) 0.009(4) -0.002(4)
C(12) 0.041(6) 0.049(7) 0.023(5) 0.012(5) 0.003(4) 0.002(5)
C(13) 0.066(8) 0.032(6) 0.037(6) 0.008(6) 0.018(6) -0.003(5)
C(14) 0.058(8) 0.047(7) 0.034(6) -0.017(6) 0.012(6) -0.013(5)
C(15) 0.050(7) 0.061(8) 0.021(5) 0.008(6) -0.002(5) -0.012(5)
C(16) 0.035(6) 0.030(5) 0.037(6) 0.013(4) 0.002(5) -0.005(4)
C(17) 0.016(4) 0.036(5) 0.024(5) -0.004(4) 0.005(4) -0.006(4)
C(18) 0.031(6) 0.049(7) 0.029(5) -0.008(5) 0.001(4) -0.018(5)
C(19) 0.046(7) 0.044(7) 0.034(6) 0.004(5) -0.004(5) -0.004(5)
C(20) 0.046(7) 0.053(7) 0.023(5) -0.008(6) 0.006(5) 0.002(5)
C(21) 0.034(6) 0.038(6) 0.027(5) -0.003(5) 0.011(4) -0.012(4)
C(22) 0.027(5) 0.038(6) 0.022(5) -0.000(4) 0.003(4) -0.006(4)

loop_
_atom_type_symbol
_atom_type_description
_atom_type_scat_dispersion_real
_atom_type_scat_dispersion_imag
_atom_type_scat_source
C C 0.003 0.002
;
International Tables for Crystallography
(1992, Vol. C, Tables 4.2.6.8 and 6.1.1.4)
;
H H 0.000 0.000
;
International Tables for Crystallography
(1992, Vol. C, Table 6.1.1.4)
;
Br Br -0.290 2.459
;
International Tables for Crystallography
(1992, Vol. C, Tables 4.2.6.8 and 6.1.1.4)
;
S S 0.125 0.123
;
International Tables for Crystallography
(1992, Vol. C, Tables 4.2.6.8 and 6.1.1.4)
;
Te Te -0.531 1.675
;
International Tables for Crystallography
(1992, Vol. C, Tables 4.2.6.8 and 6.1.1.4)
;

loop_
_geom_angle_atom_site_label_1
_geom_angle_atom_site_label_2
_geom_angle_atom_site_label_3
_geom_angle
_geom_angle_publ_flag
_geom_angle_site_symmetry_1
_geom_angle_site_symmetry_2
_geom_angle_site_symmetry_3
Br(1) Te(1) Br(2) 176.67(4) yes . . .
Br(1) Te(1) C(1) 89.1(2) yes . . .
Br(1) Te(1) C(11) 87.4(2) yes . . .
Br(2) Te(1) C(1) 90.0(2) yes . . .
Br(2) Te(1) C(11) 89.5(2) yes . . .
C(1) Te(1) C(11) 97.2(3) yes . . .
C(9) S(1) C(17) 102.6(4) yes . . .
Te(1) C(1) C(2) 116.0(7) yes . . .
Te(1) C(1) C(10) 123.1(7) yes . . .
C(2) C(1) C(10) 120.9(9) yes . . .
C(1) C(2) C(3) 122.6(9) yes . . .
C(2) C(3) C(4) 118.0(10) yes . . .
C(3) C(4) C(5) 120.0(10) yes . . .
C(4) C(5) C(6) 117.7(9) yes . . .
C(4) C(5) C(10) 121.9(9) yes . . .
C(6) C(5) C(10) 120.3(9) yes . . .
C(5) C(6) C(7) 119.2(10) yes . . .
C(6) C(7) C(8) 122.3(10) yes . . .
C(7) C(8) C(9) 120.3(10) yes . . .
S(1) C(9) C(8) 116.6(8) yes . . .
S(1) C(9) C(10) 121.3(7) yes . . .
C(8) C(9) C(10) 121.8(10) yes . . .
C(1) C(10) C(5) 116.2(9) yes . . .
C(1) C(10) C(9) 127.6(9) yes . . .
C(5) C(10) C(9) 116.2(8) yes . . .
Te(1) C(11) C(12) 114.5(7) yes . . .
Te(1) C(11) C(16) 123.4(8) yes . . .
C(12) C(11) C(16) 121.8(9) yes . . .
C(11) C(12) C(13) 119.5(9) yes . . .
C(12) C(13) C(14) 119.1(10) yes . . .
C(13) C(14) C(15) 120.9(10) yes . . .
C(14) C(15) C(16) 118.8(10) yes . . .
C(11) C(16) C(15) 119.8(10) yes . . .
S(1) C(17) C(18) 117.9(8) yes . . .
S(1) C(17) C(22) 122.1(7) yes . . .
C(18) C(17) C(22) 119.9(9) yes . . .
C(17) C(18) C(19) 121.6(10) yes . . .
C(18) C(19) C(20) 118.0(10) yes . . .
C(19) C(20) C(21) 119.7(9) yes . . .
C(20) C(21) C(22) 120.7(10) yes . . .
C(17) C(22) C(21) 120.0(9) yes . . .
C(1) C(2) H(2) 118.7 no . . .
C(3) C(2) H(2) 118.7 no . . .
C(2) C(3) H(3) 121.0 no . . .
C(4) C(3) H(3) 121.0 no . . .
C(3) C(4) H(4) 120.0 no . . .
C(5) C(4) H(4) 120.0 no . . .
C(5) C(6) H(6) 120.4 no . . .
C(7) C(6) H(6) 120.4 no . . .
C(6) C(7) H(7) 118.9 no . . .
C(8) C(7) H(7) 118.9 no . . .
C(7) C(8) H(8) 119.9 no . . .
C(9) C(8) H(8) 119.9 no . . .
C(11) C(12) H(12) 120.3 no . . .
C(13) C(12) H(12) 120.3 no . . .
C(12) C(13) H(13) 120.5 no . . .
C(14) C(13) H(13) 120.5 no . . .
C(13) C(14) H(14) 119.5 no . . .
C(15) C(14) H(14) 119.5 no . . .
C(14) C(15) H(15) 120.6 no . . .
C(16) C(15) H(15) 120.6 no . . .
C(11) C(16) H(16) 120.1 no . . .
C(15) C(16) H(16) 120.1 no . . .
C(17) C(18) H(18) 119.2 no . . .
C(19) C(18) H(18) 119.2 no . . .
C(18) C(19) H(19) 121.0 no . . .
C(20) C(19) H(19) 121.0 no . . .
C(19) C(20) H(20) 120.2 no . . .
C(21) C(20) H(20) 120.2 no . . .
C(20) C(21) H(21) 119.6 no . . .
C(22) C(21) H(21) 119.6 no . . .
C(17) C(22) H(22) 120.0 no . . .
C(21) C(22) H(22) 120.0 no . . .

loop_
_geom_bond_atom_site_label_1
_geom_bond_atom_site_label_2
_geom_bond_distance
_geom_bond_publ_flag
_geom_bond_site_symmetry_1
_geom_bond_site_symmetry_2
Te(1) Br(1) 2.7072(11) yes . .
Te(1) Br(2) 2.6688(12) yes . .
Te(1) C(1) 2.124(10) yes . .
Te(1) C(11) 2.152(10) yes . .
S(1) C(9) 1.782(11) yes . .
S(1) C(17) 1.790(9) yes . .
C(1) C(2) 1.355(15) yes . .
C(1) C(10) 1.427(13) yes . .
C(2) C(3) 1.410(16) yes . .
C(3) C(4) 1.393(15) yes . .
C(4) C(5) 1.400(15) yes . .
C(5) C(6) 1.452(15) yes . .
C(5) C(10) 1.421(14) yes . .
C(6) C(7) 1.343(15) yes . .
C(7) C(8) 1.388(15) yes . .
C(8) C(9) 1.362(15) yes . .
C(9) C(10) 1.447(14) yes . .
C(11) C(12) 1.365(16) yes . .
C(11) C(16) 1.364(13) yes . .
C(12) C(13) 1.403(15) yes . .
C(13) C(14) 1.374(16) yes . .
C(14) C(15) 1.397(18) yes . .
C(15) C(16) 1.389(15) yes . .
C(17) C(18) 1.353(15) yes . .
C(17) C(22) 1.365(14) yes . .
C(18) C(19) 1.403(15) yes . .
C(19) C(20) 1.392(17) yes . .
C(20) C(21) 1.373(15) yes . .
C(21) C(22) 1.382(13) yes . .
C(2) H(2) 0.950 no . .
C(3) H(3) 0.950 no . .
C(4) H(4) 0.950 no . .
C(6) H(6) 0.950 no . .
C(7) H(7) 0.950 no . .
C(8) H(8) 0.950 no . .
C(12) H(12) 0.950 no . .
C(13) H(13) 0.950 no . .
C(14) H(14) 0.950 no . .
C(15) H(15) 0.950 no . .
C(16) H(16) 0.950 no . .
C(18) H(18) 0.950 no . .
C(19) H(19) 0.950 no . .
C(20) H(20) 0.950 no . .
C(21) H(21) 0.950 no . .
C(22) H(22) 0.950 no . .

loop_
_geom_contact_atom_site_label_1
_geom_contact_atom_site_label_2
_geom_contact_distance
_geom_contact_publ_flag
_geom_contact_site_symmetry_1
_geom_contact_site_symmetry_2
C(4) C(5) 3.442(13) ? . 2_555
C(5) C(4) 3.442(13) ? . 2_555
C(6) C(6) 3.396(15) ? . 2_555
C(12) C(14) 3.505(18) ? . 3_555
C(12) C(21) 3.460(15) ? . 6_545
C(13) C(13) 3.512(19) ? . 3_555
C(13) C(14) 3.385(18) ? . 3_555
C(14) C(12) 3.505(18) ? . 3_555
C(14) C(13) 3.385(18) ? . 3_555
C(14) C(14) 3.331(16) ? . 2_554
C(15) C(15) 3.430(16) ? . 2_554
C(19) C(20) 3.437(17) ? . 7_556
C(20) C(19) 3.437(17) ? . 7_556
C(20) C(20) 3.481(17) ? . 7_556
C(21) C(12) 3.460(15) ? . 6_555
Br(1) H(4) 3.382 ? . 3_565
Br(1) H(6) 2.918 ? . 3_565
Br(1) H(18) 3.244 ? . 7_555
Br(1) H(21) 3.538 ? . 4_564
Br(1) H(22) 3.155 ? . 4_564
Br(2) H(3) 3.397 ? . 2_555
Br(2) H(8) 3.263 ? . 6_545
Br(2) H(13) 3.403 ? . 4_555
Br(2) H(14) 3.129 ? . 3_555
Br(2) H(20) 3.024 ? . 7_556
S(1) H(21) 2.987 ? . 4_564
C(3) H(19) 3.292 ? . 8_454
C(4) H(22) 3.315 ? . 2_555
C(5) H(4) 3.452 ? . 2_555
C(6) H(6) 3.168 ? . 2_555
C(6) H(16) 3.244 ? . 3_565
C(7) H(6) 3.478 ? . 2_555
C(7) H(16) 3.205 ? . 3_565
C(7) H(18) 3.450 ? . 6_555
C(7) H(19) 2.907 ? . 6_555
C(8) H(19) 3.163 ? . 6_555
C(8) H(21) 2.975 ? . 4_564
C(9) H(21) 3.075 ? . 4_564
C(10) H(4) 3.533 ? . 2_555
C(12) H(14) 3.329 ? . 3_555
C(12) H(21) 3.295 ? . 6_545
C(13) H(14) 3.594 ? . 3_555
C(14) H(13) 3.526 ? . 3_555
C(14) H(14) 2.928 ? . 2_554
C(14) H(15) 3.443 ? . 2_554
C(15) H(13) 3.459 ? . 3_555
C(15) H(14) 3.552 ? . 2_554
C(15) H(15) 3.259 ? . 2_554
C(16) H(6) 3.590 ? . 3_565
C(16) H(7) 3.395 ? . 3_565
C(17) H(15) 3.475 ? . 8_555
C(18) H(7) 3.180 ? . 6_545
C(18) H(15) 2.891 ? . 8_555
C(19) H(3) 3.540 ? . 8_555
C(19) H(7) 2.975 ? . 6_545
C(19) H(8) 3.416 ? . 6_545
C(19) H(13) 3.586 ? . 6_555
C(19) H(15) 3.115 ? . 8_555
C(19) H(20) 3.016 ? . 7_556
C(20) H(8) 3.494 ? . 4_565
C(20) H(12) 3.400 ? . 6_555
C(20) H(13) 2.907 ? . 6_555
C(20) H(19) 3.233 ? . 7_556
C(20) H(20) 3.275 ? . 7_556
C(21) H(3) 3.338 ? . 2_555
C(21) H(4) 3.149 ? . 2_555
C(21) H(8) 3.328 ? . 4_565
C(21) H(12) 2.716 ? . 6_555
C(21) H(13) 3.219 ? . 6_555
C(22) H(3) 3.289 ? . 2_555
C(22) H(4) 2.856 ? . 2_555
C(22) H(12) 3.004 ? . 6_555
H(2) H(13) 3.255 ? . 3_555
H(2) H(14) 3.512 ? . 3_555
H(3) Br(2) 3.397 ? . 2_555
H(3) C(19) 3.540 ? . 8_454
H(3) C(21) 3.338 ? . 2_555
H(3) C(22) 3.289 ? . 2_555
H(3) H(19) 2.858 ? . 8_454
H(3) H(20) 3.052 ? . 8_454
H(3) H(22) 3.539 ? . 2_555
H(4) Br(1) 3.382 ? . 3_565
H(4) C(5) 3.452 ? . 2_555
H(4) C(10) 3.533 ? . 2_555
H(4) C(21) 3.149 ? . 2_555
H(4) C(22) 2.856 ? . 2_555
H(4) H(21) 3.032 ? . 2_555
H(4) H(22) 2.455 ? . 2_555
H(6) Br(1) 2.918 ? . 3_565
H(6) C(6) 3.168 ? . 2_555
H(6) C(7) 3.478 ? . 2_555
H(6) C(16) 3.590 ? . 3_565
H(6) H(6) 3.040 ? . 2_555
H(6) H(7) 3.573 ? . 2_555
H(6) H(16) 2.708 ? . 3_565
H(7) C(16) 3.395 ? . 3_565
H(7) C(18) 3.180 ? . 6_555
H(7) C(19) 2.975 ? . 6_555
H(7) H(6) 3.573 ? . 2_555
H(7) H(15) 3.241 ? . 3_565
H(7) H(16) 2.603 ? . 3_565
H(7) H(18) 2.698 ? . 6_555
H(7) H(19) 2.293 ? . 6_555
H(8) Br(2) 3.263 ? . 6_555
H(8) C(19) 3.416 ? . 6_555
H(8) C(20) 3.494 ? . 4_564
H(8) C(21) 3.328 ? . 4_564
H(8) H(18) 3.196 ? . 6_555
H(8) H(19) 2.830 ? . 6_555
H(8) H(20) 3.005 ? . 4_564
H(8) H(21) 2.683 ? . 4_564
H(12) C(20) 3.400 ? . 6_545
H(12) C(21) 2.716 ? . 6_545
H(12) C(22) 3.004 ? . 6_545
H(12) H(14) 3.393 ? . 3_555
H(12) H(21) 2.617 ? . 6_545
H(12) H(22) 3.147 ? . 6_545
H(13) Br(2) 3.403 ? . 4_554
H(13) C(14) 3.526 ? . 3_555
H(13) C(15) 3.459 ? . 3_555
H(13) C(19) 3.586 ? . 6_545
H(13) C(20) 2.907 ? . 6_545
H(13) C(21) 3.219 ? . 6_545
H(13) H(2) 3.255 ? . 3_555
H(13) H(20) 2.767 ? . 6_545
H(13) H(21) 3.255 ? . 6_545
H(14) Br(2) 3.129 ? . 3_555
H(14) C(12) 3.329 ? . 3_555
H(14) C(13) 3.594 ? . 3_555
H(14) C(14) 2.928 ? . 2_554
H(14) C(15) 3.552 ? . 2_554
H(14) H(2) 3.512 ? . 3_555
H(14) H(12) 3.393 ? . 3_555
H(14) H(14) 2.483 ? . 2_554
H(15) C(14) 3.443 ? . 2_554
H(15) C(15) 3.259 ? . 2_554
H(15) C(17) 3.475 ? . 8_454
H(15) C(18) 2.891 ? . 8_454
H(15) C(19) 3.115 ? . 8_454
H(15) H(7) 3.241 ? . 3_565
H(15) H(15) 3.320 ? . 2_554
H(15) H(18) 2.886 ? . 8_454
H(15) H(19) 3.247 ? . 8_454
H(16) C(6) 3.244 ? . 3_565
H(16) C(7) 3.205 ? . 3_565
H(16) H(6) 2.708 ? . 3_565
H(16) H(7) 2.603 ? . 3_565
H(16) H(19) 3.297 ? . 8_454
H(18) Br(1) 3.244 ? . 7_555
H(18) C(7) 3.450 ? . 6_545
H(18) H(7) 2.698 ? . 6_545
H(18) H(8) 3.196 ? . 6_545
H(18) H(15) 2.886 ? . 8_555
H(19) C(3) 3.292 ? . 8_555
H(19) C(7) 2.907 ? . 6_545
H(19) C(8) 3.163 ? . 6_545
H(19) C(20) 3.233 ? . 7_556
H(19) H(3) 2.858 ? . 8_555
H(19) H(7) 2.293 ? . 6_545
H(19) H(8) 2.830 ? . 6_545
H(19) H(15) 3.247 ? . 8_555
H(19) H(16) 3.297 ? . 8_555
H(19) H(20) 2.934 ? . 7_556
H(20) Br(2) 3.024 ? . 7_556
H(20) C(19) 3.016 ? . 7_556
H(20) C(20) 3.275 ? . 7_556
H(20) H(3) 3.052 ? . 8_555
H(20) H(8) 3.005 ? . 4_565
H(20) H(13) 2.767 ? . 6_555
H(20) H(19) 2.934 ? . 7_556
H(20) H(20) 3.338 ? . 7_556
H(21) Br(1) 3.538 ? . 4_565
H(21) S(1) 2.987 ? . 4_565
H(21) C(8) 2.975 ? . 4_565
H(21) C(9) 3.075 ? . 4_565
H(21) C(12) 3.295 ? . 6_555
H(21) H(4) 3.032 ? . 2_555
H(21) H(8) 2.683 ? . 4_565
H(21) H(12) 2.617 ? . 6_555
H(21) H(13) 3.255 ? . 6_555
H(22) Br(1) 3.155 ? . 4_565
H(22) C(4) 3.315 ? . 2_555
H(22) H(3) 3.539 ? . 2_555
H(22) H(4) 2.455 ? . 2_555
H(22) H(12) 3.147 ? . 6_555
Te(1) S(1) 3.075(2) ? . .
S(1) Br(1) 3.486(2) ? . .
S(1) Br(2) 4.683(2) ? . .

loop_
_geom_torsion_atom_site_label_1
_geom_torsion_atom_site_label_2
_geom_torsion_atom_site_label_3
_geom_torsion_atom_site_label_4
_geom_torsion
_geom_torsion_publ_flag
_geom_torsion_site_symmetry_1
_geom_torsion_site_symmetry_2
_geom_torsion_site_symmetry_3
_geom_torsion_site_symmetry_4
Br(1) Te(1) C(1) C(2) 117.3(6) ? . . . .
Br(1) Te(1) C(1) C(10) -58.6(7) ? . . . .
Br(1) Te(1) C(11) C(12) 122.3(8) ? . . . .
Br(1) Te(1) C(11) C(16) -51.7(9) ? . . . .
Br(2) Te(1) C(1) C(2) -59.5(6) ? . . . .
Br(2) Te(1) C(1) C(10) 124.6(7) ? . . . .
Br(2) Te(1) C(11) C(12) -59.0(8) ? . . . .
Br(2) Te(1) C(11) C(16) 127.0(9) ? . . . .
C(1) Te(1) C(11) C(12) -148.9(8) ? . . . .
C(1) Te(1) C(11) C(16) 37.1(10) ? . . . .
C(11) Te(1) C(1) C(2) 30.0(7) ? . . . .
C(11) Te(1) C(1) C(10) -145.9(7) ? . . . .
C(9) S(1) C(17) C(18) 148.3(8) ? . . . .
C(9) S(1) C(17) C(22) -31.9(9) ? . . . .
C(17) S(1) C(9) C(8) 88.3(9) ? . . . .
C(17) S(1) C(9) C(10) -85.8(8) ? . . . .
Te(1) C(1) C(2) C(3) -172.0(7) ? . . . .
Te(1) C(1) C(10) C(5) 168.7(6) ? . . . .
Te(1) C(1) C(10) C(9) -12.8(13) ? . . . .
C(2) C(1) C(10) C(5) -6.9(12) ? . . . .
C(2) C(1) C(10) C(9) 171.5(9) ? . . . .
C(10) C(1) C(2) C(3) 4.0(14) ? . . . .
C(1) C(2) C(3) C(4) 1.9(14) ? . . . .
C(2) C(3) C(4) C(5) -4.5(13) ? . . . .
C(3) C(4) C(5) C(6) -175.4(8) ? . . . .
C(3) C(4) C(5) C(10) 1.3(14) ? . . . .
C(4) C(5) C(6) C(7) 175.3(9) ? . . . .
C(4) C(5) C(10) C(1) 4.3(13) ? . . . .
C(4) C(5) C(10) C(9) -174.3(8) ? . . . .
C(6) C(5) C(10) C(1) -179.1(8) ? . . . .
C(6) C(5) C(10) C(9) 2.3(12) ? . . . .
C(10) C(5) C(6) C(7) -1.5(13) ? . . . .
C(5) C(6) C(7) C(8) -0.8(13) ? . . . .
C(6) C(7) C(8) C(9) 2.1(15) ? . . . .
C(7) C(8) C(9) S(1) -175.2(7) ? . . . .
C(7) C(8) C(9) C(10) -1.2(15) ? . . . .
S(1) C(9) C(10) C(1) -5.7(14) ? . . . .
S(1) C(9) C(10) C(5) 172.8(7) ? . . . .
C(8) C(9) C(10) C(1) -179.5(9) ? . . . .
C(8) C(9) C(10) C(5) -1.0(14) ? . . . .
Te(1) C(11) C(12) C(13) -175.5(9) ? . . . .
Te(1) C(11) C(16) C(15) 177.6(8) ? . . . .
C(12) C(11) C(16) C(15) 4.0(18) ? . . . .
C(16) C(11) C(12) C(13) -1.3(18) ? . . . .
C(11) C(12) C(13) C(14) -1.9(18) ? . . . .
C(12) C(13) C(14) C(15) 2.3(19) ? . . . .
C(13) C(14) C(15) C(16) 0.3(14) ? . . . .
C(14) C(15) C(16) C(11) -3.5(18) ? . . . .
S(1) C(17) C(18) C(19) 178.4(8) ? . . . .
S(1) C(17) C(22) C(21) -177.4(8) ? . . . .
C(18) C(17) C(22) C(21) 2.4(15) ? . . . .
C(22) C(17) C(18) C(19) -1.4(16) ? . . . .
C(17) C(18) C(19) C(20) 1.3(17) ? . . . .
C(18) C(19) C(20) C(21) -2.4(17) ? . . . .
C(19) C(20) C(21) C(22) 3.5(17) ? . . . .
C(20) C(21) C(22) C(17) -3.5(16) ? . . . .

loop_
_cod_related_entry_id
_cod_related_entry_database
_cod_related_entry_code
1 ChemSpider 30661015
